data_4062313
loop_
_publ_author_name
'Doux Marjolaine'
'M\'ezailles, Nicolas'
'Ricard, Louis'
'Le Floch, Pascal'

_publ_section_title
;
 Planar Discrimination in an SPS-Based Rhodium(I) Complex
;
_journal_issue 23
_journal_name_full Organometallics
_journal_page_first 4624
_journal_page_last 4626
_journal_paper_doi 10.1021/om0305115
_journal_volume 22
_journal_year 2003
_chemical_formula_sum 'C67 H61 O1.5 P4 Rh S4'
_chemical_formula_weight 1245.19
_space_group_IT_number 14
_symmetry_cell_setting monoclinic
_symmetry_space_group_name_Hall '-P 2ybc'
_symmetry_space_group_name_H-M 'P 1 21/c 1'
_cell_angle_alpha 90.00
_cell_angle_beta 115.300(5)
_cell_angle_gamma 90.00
_cell_formula_units_Z 4
_cell_length_a 14.305(5)
_cell_length_b 32.880(5)
_cell_length_c 13.680(5)
_cell_measurement_temperature 150.0(10)
_cell_volume 5817(3)
_diffrn_ambient_temperature 150.0(10)
_exptl_crystal_density_diffrn 1.422
_cod_depositor_comments
;
The following automatic conversions were performed:
'_symmetry_cell_setting' value 'Monoclinic' changed to 'monoclinic'
according to '/home/saulius/struct/CIF-dictionaries/cif_core.dic'
dictionary named 'cif_core.dic' version 2.4.1 from 2010-06-29.

Automatic conversion script
Id: cif_fix_enum 1527 2010-12-29 10:47:43Z saulius 
;
_cod_original_sg_symbol_H-M 'P 21/c'
_cod_original_formula_sum 'C67 H61 O1.50 P4 Rh S4'
_cod_database_code 4062313

loop_
_symmetry_equiv_pos_as_xyz
'x, y, z'
'-x, y+1/2, -z+1/2'
'-x, -y, -z'
'x, -y-1/2, z-1/2'

loop_
_atom_site_label
_atom_site_type_symbol
_atom_site_fract_x
_atom_site_fract_y
_atom_site_fract_z
_atom_site_U_iso_or_equiv
_atom_site_adp_type
_atom_site_occupancy
_atom_site_symmetry_multiplicity
_atom_site_calc_flag
_atom_site_refinement_flags
_atom_site_disorder_assembly
_atom_site_disorder_group
Rh1 Rh -0.501459(10) -0.139366(5) -0.750642(11) 0.01716(5) Uani 1 1 d . . .
S1 S -0.56322(4) -0.094945(17) -0.91498(4) 0.02049(11) Uani 1 1 d . A .
S2 S -0.40823(4) -0.083910(19) -0.63320(4) 0.02463(12) Uani 1 1 d . A .
P1 P -0.36035(4) -0.152594(17) -0.78191(4) 0.01758(11) Uani 1 1 d . A .
P2 P -0.50436(4) -0.124000(17) -1.00567(4) 0.01757(11) Uani 1 1 d . . .
P3 P -0.27070(4) -0.079337(18) -0.64164(4) 0.01874(11) Uani 1 1 d . . .
P4 P -0.65672(4) -0.123774(18) -0.73469(4) 0.01921(11) Uani 1 1 d . A .
C1 C -0.37989(15) -0.14265(6) -0.91861(16) 0.0183(4) Uani 1 1 d . A .
C2 C -0.29047(15) -0.14190(6) -0.93491(16) 0.0194(4) Uani 1 1 d . . .
C3 C -0.19016(15) -0.13818(7) -0.84805(16) 0.0218(4) Uani 1 1 d . A .
H3 H -0.1323 -0.1462 -0.8604 0.026 Uiso 1 1 calc R . .
C4 C -0.17217(14) -0.12346(7) -0.74573(16) 0.0196(4) Uani 1 1 d . . .
C5 C -0.25142(15) -0.12157(7) -0.71011(15) 0.0197(4) Uani 1 1 d . A .
C6 C -0.31015(17) -0.20407(7) -0.76010(18) 0.0264(5) Uani 1 1 d . . .
H6A H -0.2486 -0.2053 -0.7743 0.040 Uiso 1 1 calc R A .
H6B H -0.3630 -0.2226 -0.8091 0.040 Uiso 1 1 calc R . .
H6C H -0.2917 -0.2121 -0.6851 0.040 Uiso 1 1 calc R . .
S4 S -0.38838(5) -0.20229(2) -0.53367(5) 0.02908(15) Uani 0.8969(11) 1 d P A 1
S3 S -0.55117(5) -0.20927(2) -0.77232(5) 0.02447(14) Uani 0.8969(11) 1 d P A 1
C7 C -0.46719(18) -0.18881(8) -0.6561(2) 0.0216(5) Uani 0.8969(11) 1 d P A 1
S6 S -0.5762(4) -0.23551(17) -0.8236(4) 0.02908(15) Uani 0.1031(11) 1 d PD A 2
S5 S -0.4494(4) -0.19004(19) -0.6082(4) 0.02447(14) Uani 0.1031(11) 1 d PD A 2
C7A C -0.5197(15) -0.1984(2) -0.7399(5) 0.0216(5) Uani 0.1031(11) 1 d PD A 2
C8 C -0.58980(15) -0.16453(7) -1.08180(16) 0.0207(4) Uani 1 1 d . A .
C9 C -0.56327(16) -0.20494(7) -1.05749(16) 0.0221(4) Uani 1 1 d . . .
H9 H -0.4971 -0.2120 -1.0030 0.027 Uiso 1 1 calc R A .
C10 C -0.63367(17) -0.23521(7) -1.11300(17) 0.0259(4) Uani 1 1 d . A .
H10 H -0.6158 -0.2630 -1.0960 0.031 Uiso 1 1 calc R . .
C11 C -0.72965(17) -0.22507(8) -1.19285(17) 0.0287(5) Uani 1 1 d . . .
H11 H -0.7770 -0.2459 -1.2314 0.034 Uiso 1 1 calc R A .
C12 C -0.75722(17) -0.18470(8) -1.21699(18) 0.0282(5) Uani 1 1 d . A .
H12 H -0.8236 -0.1779 -1.2715 0.034 Uiso 1 1 calc R . .
C13 C -0.68811(16) -0.15425(7) -1.16172(17) 0.0261(4) Uani 1 1 d . . .
H13 H -0.7070 -0.1265 -1.1777 0.031 Uiso 1 1 calc R A .
C14 C -0.50021(15) -0.08857(7) -1.10448(16) 0.0199(4) Uani 1 1 d . A .
C15 C -0.51639(17) -0.10159(7) -1.20776(17) 0.0253(4) Uani 1 1 d . . .
H15 H -0.5292 -0.1295 -1.2269 0.030 Uiso 1 1 calc R A .
C16 C -0.51361(17) -0.07343(8) -1.28245(18) 0.0287(5) Uani 1 1 d . A .
H16 H -0.5237 -0.0822 -1.3524 0.034 Uiso 1 1 calc R . .
C17 C -0.49629(16) -0.03287(8) -1.25564(17) 0.0290(5) Uani 1 1 d . . .
H17 H -0.4955 -0.0138 -1.3075 0.035 Uiso 1 1 calc R A .
C18 C -0.47987(17) -0.01973(8) -1.15295(18) 0.0288(5) Uani 1 1 d . A .
H18 H -0.4675 0.0082 -1.1345 0.035 Uiso 1 1 calc R . .
C19 C -0.48160(15) -0.04732(7) -1.07819(17) 0.0228(4) Uani 1 1 d . . .
H19 H -0.4700 -0.0383 -1.0080 0.027 Uiso 1 1 calc R A .
C20 C -0.29419(15) -0.14405(7) -1.04594(16) 0.0208(4) Uani 1 1 d . A .
C21 C -0.33851(16) -0.17772(7) -1.11116(17) 0.0262(4) Uani 1 1 d . . .
H21 H -0.3692 -0.1986 -1.0866 0.031 Uiso 1 1 calc R A .
C22 C -0.33775(19) -0.18074(8) -1.21231(19) 0.0334(5) Uani 1 1 d . A .
H22 H -0.3669 -0.2040 -1.2561 0.040 Uiso 1 1 calc R . .
C23 C -0.29477(19) -0.15014(9) -1.24960(19) 0.0354(6) Uani 1 1 d . . .
H23 H -0.2959 -0.1521 -1.3194 0.042 Uiso 1 1 calc R A .
C24 C -0.25007(19) -0.11670(8) -1.18481(18) 0.0312(5) Uani 1 1 d . A .
H24 H -0.2201 -0.0958 -1.2100 0.037 Uiso 1 1 calc R . .
C25 C -0.24896(16) -0.11367(7) -1.08236(17) 0.0242(4) Uani 1 1 d . . .
H25 H -0.2174 -0.0909 -1.0376 0.029 Uiso 1 1 calc R A .
C26 C -0.06544(15) -0.10863(7) -0.67504(16) 0.0216(4) Uani 1 1 d . A .
C27 C -0.01738(16) -0.07928(8) -0.71047(17) 0.0283(5) Uani 1 1 d . . .
H27 H -0.0535 -0.0675 -0.7801 0.034 Uiso 1 1 calc R A .
C28 C 0.08289(17) -0.06688(8) -0.64519(18) 0.0324(5) Uani 1 1 d . A .
H28 H 0.1148 -0.0464 -0.6696 0.039 Uiso 1 1 calc R . .
C29 C 0.13607(17) -0.08437(8) -0.54461(19) 0.0329(5) Uani 1 1 d . . .
H29 H 0.2053 -0.0764 -0.5005 0.039 Uiso 1 1 calc R A .
C30 C 0.08928(17) -0.11318(8) -0.50814(19) 0.0310(5) Uani 1 1 d . A .
H30 H 0.1261 -0.1248 -0.4385 0.037 Uiso 1 1 calc R . .
C31 C -0.01144(16) -0.12543(8) -0.57216(18) 0.0266(5) Uani 1 1 d . . .
H31 H -0.0436 -0.1452 -0.5461 0.032 Uiso 1 1 calc R A .
C32 C -0.17014(15) -0.07530(8) -0.50453(16) 0.0243(4) Uani 1 1 d . A .
C33 C -0.09269(16) -0.04632(8) -0.47007(18) 0.0284(5) Uani 1 1 d . . .
H33 H -0.0926 -0.0256 -0.5183 0.034 Uiso 1 1 calc R A .
C34 C -0.01487(18) -0.04738(9) -0.36523(19) 0.0380(6) Uani 1 1 d . A .
H34 H 0.0369 -0.0269 -0.3413 0.046 Uiso 1 1 calc R . .
C35 C -0.01302(19) -0.07793(10) -0.29671(19) 0.0417(7) Uani 1 1 d . . .
H35 H 0.0409 -0.0788 -0.2255 0.050 Uiso 1 1 calc R A .
C36 C -0.0888(2) -0.10754(10) -0.32997(19) 0.0414(7) Uani 1 1 d . A .
H36 H -0.0864 -0.1288 -0.2820 0.050 Uiso 1 1 calc R . .
C37 C -0.16848(19) -0.10623(9) -0.43348(18) 0.0328(6) Uani 1 1 d . . .
H37 H -0.2216 -0.1262 -0.4560 0.039 Uiso 1 1 calc R A .
C38 C -0.26424(14) -0.03357(7) -0.71260(16) 0.0205(4) Uani 1 1 d . A .
C39 C -0.27167(16) -0.03661(7) -0.81798(16) 0.0240(4) Uani 1 1 d . . .
H39 H -0.2791 -0.0626 -0.8509 0.029 Uiso 1 1 calc R A .
C40 C -0.26823(16) -0.00221(7) -0.87450(17) 0.0262(5) Uani 1 1 d . A .
H40 H -0.2722 -0.0048 -0.9453 0.031 Uiso 1 1 calc R . .
C41 C -0.25905(16) 0.03599(7) -0.82886(18) 0.0270(5) Uani 1 1 d . . .
H41 H -0.2563 0.0596 -0.8678 0.032 Uiso 1 1 calc R A .
C42 C -0.25383(16) 0.03947(7) -0.72510(18) 0.0288(5) Uani 1 1 d . A .
H42 H -0.2476 0.0656 -0.6932 0.035 Uiso 1 1 calc R . .
C43 C -0.25766(16) 0.00527(7) -0.66840(17) 0.0251(4) Uani 1 1 d . . .
H43 H -0.2558 0.0081 -0.5985 0.030 Uiso 1 1 calc R A .
C44 C -0.67281(15) -0.07002(7) -0.70741(16) 0.0215(4) Uani 1 1 d . . .
C45 C -0.71552(18) -0.04270(8) -0.79332(19) 0.0304(5) Uani 1 1 d . A .
H45 H -0.7361 -0.0519 -0.8654 0.036 Uiso 1 1 calc R . .
C46 C -0.72794(19) -0.00216(8) -0.7733(2) 0.0349(5) Uani 1 1 d . . .
H46 H -0.7570 0.0163 -0.8320 0.042 Uiso 1 1 calc R A .
C47 C -0.6983(2) 0.01164(8) -0.6685(2) 0.0364(6) Uani 1 1 d . A .
H47 H -0.7088 0.0393 -0.6556 0.044 Uiso 1 1 calc R . .
C48 C -0.65391(18) -0.01481(8) -0.58346(19) 0.0316(5) Uani 1 1 d . . .
H48 H -0.6319 -0.0053 -0.5114 0.038 Uiso 1 1 calc R A .
C49 C -0.64098(17) -0.05548(7) -0.60237(18) 0.0279(5) Uani 1 1 d . A .
H49 H -0.6101 -0.0736 -0.5430 0.034 Uiso 1 1 calc R . .
C50 C -0.67575(16) -0.15089(7) -0.62732(17) 0.0230(4) Uani 1 1 d . . .
C51 C -0.59158(19) -0.15205(8) -0.52446(18) 0.0303(5) Uani 1 1 d . A .
H51 H -0.5281 -0.1394 -0.5131 0.036 Uiso 1 1 calc R . .
C52 C -0.6016(2) -0.17167(8) -0.4400(2) 0.0398(6) Uani 1 1 d . . .
H52 H -0.5451 -0.1720 -0.3703 0.048 Uiso 1 1 calc R A .
C53 C -0.6933(3) -0.19091(9) -0.4561(2) 0.0465(7) Uani 1 1 d . A .
H53 H -0.6996 -0.2045 -0.3979 0.056 Uiso 1 1 calc R . .
C54 C -0.7752(2) -0.19022(9) -0.5570(2) 0.0401(6) Uani 1 1 d . . .
H54 H -0.8381 -0.2034 -0.5682 0.048 Uiso 1 1 calc R A .
C55 C -0.76668(18) -0.17052(7) -0.6425(2) 0.0304(5) Uani 1 1 d . A .
H55 H -0.8235 -0.1705 -0.7119 0.036 Uiso 1 1 calc R . .
C56 C -0.77596(16) -0.13406(7) -0.85593(17) 0.0244(4) Uani 1 1 d . . .
C57 C -0.87019(17) -0.11906(8) -0.86295(19) 0.0315(5) Uani 1 1 d . A .
H57 H -0.8716 -0.1022 -0.8072 0.038 Uiso 1 1 calc R . .
C58 C -0.96183(18) -0.12891(10) -0.9516(2) 0.0386(6) Uani 1 1 d . . .
H58 H -1.0258 -0.1191 -0.9555 0.046 Uiso 1 1 calc R A .
C59 C -0.96057(19) -0.15279(10) -1.0339(2) 0.0417(7) Uani 1 1 d . A .
H59 H -1.0235 -0.1593 -1.0944 0.050 Uiso 1 1 calc R . .
C60 C -0.86852(19) -0.16720(10) -1.02846(19) 0.0414(7) Uani 1 1 d . . .
H60 H -0.8678 -0.1836 -1.0854 0.050 Uiso 1 1 calc R A .
C61 C -0.77530(17) -0.15791(8) -0.93915(17) 0.0312(5) Uani 1 1 d . A .
H61 H -0.7117 -0.1680 -0.9358 0.037 Uiso 1 1 calc R . .

loop_
_atom_site_aniso_label
_atom_site_aniso_U_11
_atom_site_aniso_U_22
_atom_site_aniso_U_33
_atom_site_aniso_U_23
_atom_site_aniso_U_13
_atom_site_aniso_U_12
Rh1 0.01402(8) 0.01999(9) 0.01927(9) 0.00046(6) 0.00884(6) -0.00075(6)
S1 0.0193(2) 0.0230(3) 0.0212(2) -0.0017(2) 0.01063(19) 0.00244(19)
S2 0.0167(2) 0.0353(3) 0.0253(3) -0.0052(2) 0.0122(2) -0.0016(2)
P1 0.0148(2) 0.0196(3) 0.0203(2) 0.0008(2) 0.00942(19) 0.00048(19)
P2 0.0163(2) 0.0188(3) 0.0184(2) -0.0021(2) 0.00812(19) -0.00008(19)
P3 0.0142(2) 0.0259(3) 0.0168(2) -0.0014(2) 0.00726(19) -0.0006(2)
P4 0.0147(2) 0.0245(3) 0.0195(2) -0.0005(2) 0.00845(19) -0.0010(2)
C1 0.0151(9) 0.0220(10) 0.0181(9) -0.0017(8) 0.0074(7) -0.0003(7)
C2 0.0190(9) 0.0208(10) 0.0202(9) -0.0017(8) 0.0100(8) 0.0001(8)
C3 0.0161(9) 0.0293(12) 0.0242(10) -0.0012(9) 0.0126(8) 0.0007(8)
C4 0.0146(9) 0.0246(10) 0.0195(9) 0.0022(8) 0.0070(7) 0.0005(8)
C5 0.0160(9) 0.0258(11) 0.0181(9) 0.0006(8) 0.0081(8) 0.0009(8)
C6 0.0257(11) 0.0236(11) 0.0340(11) 0.0061(9) 0.0167(9) 0.0041(9)
S4 0.0288(3) 0.0331(4) 0.0233(3) 0.0061(3) 0.0091(2) 0.0029(3)
S3 0.0260(3) 0.0234(3) 0.0245(3) -0.0016(2) 0.0112(2) -0.0060(2)
C7 0.0199(11) 0.0236(12) 0.0247(11) -0.0013(11) 0.0126(10) -0.0011(9)
S6 0.0288(3) 0.0331(4) 0.0233(3) 0.0061(3) 0.0091(2) 0.0029(3)
S5 0.0260(3) 0.0234(3) 0.0245(3) -0.0016(2) 0.0112(2) -0.0060(2)
C7A 0.0199(11) 0.0236(12) 0.0247(11) -0.0013(11) 0.0126(10) -0.0011(9)
C8 0.0208(9) 0.0225(10) 0.0216(9) -0.0033(8) 0.0116(8) -0.0022(8)
C9 0.0213(10) 0.0235(11) 0.0231(10) 0.0004(8) 0.0110(8) 0.0018(8)
C10 0.0321(11) 0.0209(11) 0.0294(11) -0.0046(9) 0.0176(9) -0.0043(9)
C11 0.0300(11) 0.0306(12) 0.0274(11) -0.0089(10) 0.0139(9) -0.0111(10)
C12 0.0224(10) 0.0320(13) 0.0254(10) -0.0011(10) 0.0055(9) -0.0054(9)
C13 0.0239(10) 0.0257(11) 0.0252(10) 0.0010(9) 0.0071(8) -0.0010(9)
C14 0.0167(9) 0.0224(10) 0.0205(9) -0.0002(8) 0.0079(8) 0.0010(8)
C15 0.0262(11) 0.0280(11) 0.0224(10) -0.0014(9) 0.0112(9) 0.0029(9)
C16 0.0304(11) 0.0365(14) 0.0202(9) 0.0029(10) 0.0119(9) 0.0039(10)
C17 0.0259(11) 0.0335(13) 0.0283(11) 0.0090(10) 0.0123(9) 0.0014(9)
C18 0.0274(11) 0.0268(12) 0.0353(12) 0.0018(10) 0.0162(10) -0.0036(9)
C19 0.0188(9) 0.0255(11) 0.0241(10) -0.0010(9) 0.0093(8) -0.0030(8)
C20 0.0171(9) 0.0264(11) 0.0202(9) -0.0026(8) 0.0092(8) 0.0030(8)
C21 0.0261(10) 0.0270(12) 0.0286(11) -0.0032(9) 0.0148(9) -0.0010(9)
C22 0.0346(12) 0.0368(14) 0.0294(11) -0.0115(10) 0.0143(10) 0.0008(11)
C23 0.0371(13) 0.0494(16) 0.0254(11) -0.0040(11) 0.0188(10) 0.0047(12)
C24 0.0317(12) 0.0394(14) 0.0272(11) 0.0039(10) 0.0170(10) 0.0010(10)
C25 0.0214(10) 0.0290(12) 0.0241(10) -0.0016(9) 0.0115(8) -0.0008(8)
C26 0.0139(9) 0.0306(12) 0.0213(9) -0.0034(8) 0.0084(8) 0.0014(8)
C27 0.0213(10) 0.0419(14) 0.0232(10) -0.0012(10) 0.0108(8) -0.0034(10)
C28 0.0263(11) 0.0424(15) 0.0335(12) -0.0087(11) 0.0176(10) -0.0128(10)
C29 0.0190(10) 0.0461(15) 0.0335(12) -0.0154(11) 0.0112(9) -0.0047(10)
C30 0.0205(11) 0.0421(15) 0.0271(11) -0.0030(10) 0.0069(9) 0.0055(9)
C31 0.0181(10) 0.0350(13) 0.0271(11) 0.0007(10) 0.0102(8) 0.0029(9)
C32 0.0177(9) 0.0379(13) 0.0186(9) -0.0016(9) 0.0090(8) 0.0032(9)
C33 0.0187(10) 0.0354(13) 0.0277(11) -0.0039(10) 0.0066(8) -0.0012(9)
C34 0.0216(11) 0.0540(17) 0.0311(12) -0.0077(12) 0.0044(9) -0.0006(11)
C35 0.0259(12) 0.071(2) 0.0221(11) -0.0032(13) 0.0047(9) 0.0049(13)
C36 0.0333(13) 0.067(2) 0.0225(11) 0.0109(12) 0.0105(10) 0.0059(13)
C37 0.0277(12) 0.0504(16) 0.0213(10) 0.0054(10) 0.0114(9) -0.0003(11)
C38 0.0127(9) 0.0260(11) 0.0222(9) 0.0005(8) 0.0069(7) 0.0012(8)
C39 0.0224(10) 0.0256(11) 0.0235(10) -0.0028(9) 0.0092(8) -0.0013(8)
C40 0.0243(10) 0.0317(13) 0.0226(10) 0.0024(9) 0.0098(8) 0.0003(9)
C41 0.0191(10) 0.0281(12) 0.0301(11) 0.0061(9) 0.0069(9) 0.0007(9)
C42 0.0226(10) 0.0266(12) 0.0319(11) -0.0027(10) 0.0065(9) 0.0004(9)
C43 0.0208(10) 0.0301(12) 0.0235(10) -0.0019(9) 0.0086(8) 0.0016(9)
C44 0.0153(9) 0.0253(11) 0.0264(10) 0.0013(9) 0.0114(8) 0.0020(8)
C45 0.0297(12) 0.0349(13) 0.0289(11) 0.0029(10) 0.0149(9) 0.0030(10)
C46 0.0386(13) 0.0295(13) 0.0393(13) 0.0085(11) 0.0193(11) 0.0079(11)
C47 0.0408(14) 0.0246(12) 0.0549(16) -0.0007(12) 0.0310(13) 0.0034(11)
C48 0.0343(12) 0.0318(13) 0.0348(12) -0.0056(10) 0.0205(10) -0.0010(10)
C49 0.0276(11) 0.0286(12) 0.0287(11) 0.0003(9) 0.0130(9) 0.0010(9)
C50 0.0255(10) 0.0236(11) 0.0255(10) -0.0031(9) 0.0162(9) 0.0005(9)
C51 0.0387(13) 0.0278(12) 0.0268(11) -0.0026(10) 0.0163(10) 0.0015(10)
C52 0.0624(17) 0.0343(14) 0.0260(11) 0.0013(10) 0.0221(12) 0.0101(13)
C53 0.076(2) 0.0399(16) 0.0467(15) 0.0086(13) 0.0488(16) 0.0121(15)
C54 0.0492(15) 0.0343(14) 0.0575(17) 0.0052(13) 0.0425(14) 0.0019(12)
C55 0.0326(12) 0.0264(12) 0.0424(13) 0.0004(10) 0.0257(11) 0.0033(10)
C56 0.0171(9) 0.0341(13) 0.0226(10) 0.0004(9) 0.0089(8) -0.0025(9)
C57 0.0187(10) 0.0429(15) 0.0329(12) 0.0005(11) 0.0111(9) 0.0012(10)
C58 0.0181(11) 0.0558(18) 0.0405(14) 0.0047(13) 0.0112(10) 0.0029(11)
C59 0.0228(12) 0.068(2) 0.0263(12) 0.0025(13) 0.0028(9) -0.0084(12)
C60 0.0285(12) 0.068(2) 0.0267(11) -0.0105(13) 0.0106(10) -0.0098(13)
C61 0.0217(10) 0.0465(15) 0.0269(11) -0.0034(11) 0.0119(9) -0.0042(10)

loop_
_geom_bond_atom_site_label_1
_geom_bond_atom_site_label_2
_geom_bond_distance
_geom_bond_site_symmetry_2
_geom_bond_publ_flag
Rh1 C7A 1.973(6) . ?
Rh1 C7 2.003(3) . ?
Rh1 P1 2.2771(8) . ?
Rh1 P4 2.3786(9) . ?
Rh1 S3 2.3866(7) . ?
Rh1 S2 2.4193(7) . ?
Rh1 S5 2.426(7) . ?
Rh1 S1 2.5040(8) . ?
S1 P2 2.0135(8) . ?
S2 P3 2.0250(10) . ?
P1 C5 1.768(2) . ?
P1 C1 1.799(2) . ?
P1 C6 1.813(2) . ?
P2 C1 1.775(2) . ?
P2 C14 1.804(2) . ?
P2 C8 1.807(2) . ?
P3 C5 1.762(2) . ?
P3 C38 1.815(2) . ?
P3 C32 1.816(2) . ?
P4 C56 1.832(2) . ?
P4 C50 1.835(2) . ?
P4 C44 1.841(2) . ?
C1 C2 1.389(3) . ?
C2 C3 1.424(3) . ?
C2 C20 1.499(3) . ?
C3 C4 1.397(3) . ?
C4 C5 1.414(3) . ?
C4 C26 1.497(3) . ?
S4 C7 1.631(3) . ?
S3 C7 1.670(3) . ?
S6 C7A 1.631(2) . ?
S5 C7A 1.669(2) . ?
C8 C9 1.383(3) . ?
C8 C13 1.405(3) . ?
C9 C10 1.388(3) . ?
C10 C11 1.381(3) . ?
C11 C12 1.384(3) . ?
C12 C13 1.383(3) . ?
C14 C15 1.398(3) . ?
C14 C19 1.399(3) . ?
C15 C16 1.392(3) . ?
C16 C17 1.377(4) . ?
C17 C18 1.390(3) . ?
C18 C19 1.375(3) . ?
C20 C21 1.393(3) . ?
C20 C25 1.393(3) . ?
C21 C22 1.392(3) . ?
C22 C23 1.385(4) . ?
C23 C24 1.385(4) . ?
C24 C25 1.398(3) . ?
C26 C27 1.387(3) . ?
C26 C31 1.398(3) . ?
C27 C28 1.388(3) . ?
C28 C29 1.381(3) . ?
C29 C30 1.371(4) . ?
C30 C31 1.388(3) . ?
C32 C33 1.383(3) . ?
C32 C37 1.400(3) . ?
C33 C34 1.390(3) . ?
C34 C35 1.366(4) . ?
C35 C36 1.382(4) . ?
C36 C37 1.388(3) . ?
C38 C43 1.399(3) . ?
C38 C39 1.403(3) . ?
C39 C40 1.383(3) . ?
C40 C41 1.384(3) . ?
C41 C42 1.394(3) . ?
C42 C43 1.380(3) . ?
C44 C49 1.393(3) . ?
C44 C45 1.396(3) . ?
C45 C46 1.387(3) . ?
C46 C47 1.386(4) . ?
C47 C48 1.372(4) . ?
C48 C49 1.389(3) . ?
C50 C55 1.386(3) . ?
C50 C51 1.408(3) . ?
C51 C52 1.384(3) . ?
C52 C53 1.386(4) . ?
C53 C54 1.378(4) . ?
C54 C55 1.387(3) . ?
C56 C61 1.386(3) . ?
C56 C57 1.400(3) . ?
C57 C58 1.391(3) . ?
C58 C59 1.380(4) . ?
C59 C60 1.371(4) . ?
C60 C61 1.404(3) . ?
